data_1563276
loop_
_publ_author_name
'Zhang, Kou-Lin'
'Chang, Yan'
'Zhang, Jing-Bo'
'Yuan, Li-Min'
'Deng, Ye'
'Diao, Guo-Wang'
'Ng, Seik Weng'

_publ_section_title
;
 Synthesis, crystal structures and characterization of four coordination
 polymers based on 5-amino-2,4,6-triiodoisophthalic acid
;
_journal_issue 5
_journal_name_full 'Journal of Solid State Chemistry'
_journal_page_first 1263
_journal_page_last 1272
_journal_paper_doi 10.1016/j.jssc.2011.03.050
_journal_volume 184
_journal_year 2011
_chemical_formula_sum 'C19 H20 Cu I3 N3 O8'
_chemical_formula_weight 862.62
_space_group_IT_number 4
_space_group_name_Hall 'P 2yb'
_space_group_name_H-M_alt 'P 1 21 1'
_symmetry_cell_setting monoclinic
_symmetry_space_group_name_H-M 'P 1 21 1'
_atom_sites_solution_hydrogens geom
_atom_sites_solution_primary direct
_atom_sites_solution_secondary difmap
_cell_angle_alpha 90.00
_cell_angle_beta 107.8080(10)
_cell_angle_gamma 90.00
_cell_formula_units_Z 2
_cell_length_a 9.0560(6)
_cell_length_b 14.1567(10)
_cell_length_c 10.2238(7)
_cell_measurement_reflns_used 2368
_cell_measurement_temperature 298(2)
_cell_measurement_theta_max 24.544
_cell_measurement_theta_min 2.362
_cell_volume 1247.92(15)
_computing_structure_refinement 'SHELXL-97 (Sheldrick, 1997)'
_computing_structure_solution 'SHELXS-97 (Sheldrick, 1990)'
_diffrn_ambient_temperature 298(2)
_diffrn_measured_fraction_theta_full 0.983
_diffrn_measured_fraction_theta_max 0.983
_diffrn_radiation_monochromator graphite
_diffrn_radiation_source 'fine-focus sealed tube'
_diffrn_radiation_type MoK\a
_diffrn_radiation_wavelength 0.71073
_diffrn_reflns_av_R_equivalents 0.0871
_diffrn_reflns_av_sigmaI/netI 0.1081
_diffrn_reflns_limit_h_max 12
_diffrn_reflns_limit_h_min -8
_diffrn_reflns_limit_k_max 18
_diffrn_reflns_limit_k_min -18
_diffrn_reflns_limit_l_max 11
_diffrn_reflns_limit_l_min -13
_diffrn_reflns_number 8227
_diffrn_reflns_theta_full 28.33
_diffrn_reflns_theta_max 28.33
_diffrn_reflns_theta_min 2.09
_exptl_absorpt_coefficient_mu 4.635
_exptl_absorpt_correction_T_max 0.523
_exptl_absorpt_correction_T_min 0.375
_exptl_absorpt_correction_type empirical
_exptl_absorpt_process_details sadabs
_exptl_crystal_colour blue
_exptl_crystal_density_diffrn 2.296
_exptl_crystal_density_method 'not measured'
_exptl_crystal_description block
_exptl_crystal_F_000 814
_exptl_crystal_size_max 0.22
_exptl_crystal_size_mid 0.19
_exptl_crystal_size_min 0.14
_refine_diff_density_max 1.328
_refine_diff_density_min -1.478
_refine_diff_density_rms 0.196
_refine_ls_abs_structure_details 'Flack H D (1983), Acta Cryst. A39, 876-881'
_refine_ls_abs_structure_Flack -0.06(4)
_refine_ls_extinction_method none
_refine_ls_goodness_of_fit_ref 0.936
_refine_ls_hydrogen_treatment constr
_refine_ls_matrix_type full
_refine_ls_number_parameters 309
_refine_ls_number_reflns 5631
_refine_ls_number_restraints 10
_refine_ls_restrained_S_all 0.936
_refine_ls_R_factor_all 0.0734
_refine_ls_R_factor_gt 0.0586
_refine_ls_shift/su_max 0.001
_refine_ls_shift/su_mean 0.000
_refine_ls_structure_factor_coef Fsqd
_refine_ls_weighting_details 'calc w=1/[\s^2^(Fo^2^)+(0.0724P)^2^+0.0000P] where P=(Fo^2^+2Fc^2^)/3'
_refine_ls_weighting_scheme calc
_refine_ls_wR_factor_gt 0.1372
_refine_ls_wR_factor_ref 0.1452
_reflns_number_gt 4235
_reflns_number_total 5631
_reflns_threshold_expression >2sigma(I)
_cod_data_source_file JSSC-2011-184-1263.cif
_cod_data_source_block 081226c_0m
_cod_depositor_comments
;
The following automatic conversions were performed:

data item '_exptl_absorpt_correction_type' value 'EMPIRICAL' was
changed to 'empirical' in accordance with the built-in table derived
from the CIF Core dictionary named 'cif_core.dic' version 2.4.5 last
updated on 2014-11-21.

data item '_refine_ls_hydrogen_treatment' value 'CONSTR' was changed
to 'constr' in accordance with the built-in table derived from the
CIF Core dictionary named 'cif_core.dic' version 2.4.5 last updated
on 2014-11-21.

data item '_symmetry_cell_setting' value 'Monoclinic' was changed to
'monoclinic' in accordance with the built-in table derived from the
CIF Core dictionary named 'cif_core.dic' version 2.4.5 last updated
on 2014-11-21.

Automatic conversion script
Id: cif_fix_values 8369 2020-08-20 11:38:08Z andrius 
;
_cod_original_sg_symbol_H-M P21
_cod_database_code 1563276

loop_
_symmetry_equiv_pos_as_xyz
'x, y, z'
'-x, y+1/2, -z'

loop_
_atom_site_label
_atom_site_type_symbol
_atom_site_fract_x
_atom_site_fract_y
_atom_site_fract_z
_atom_site_U_iso_or_equiv
_atom_site_adp_type
_atom_site_occupancy
_atom_site_symmetry_multiplicity
_atom_site_calc_flag
_atom_site_refinement_flags
_atom_site_disorder_assembly
_atom_site_disorder_group
C1 C 0.9910(16) 0.3368(9) 1.0110(15) 0.038(3) Uani 1 1 d . . .
H1 H 0.9205 0.2872 0.9888 0.045 Uiso 1 1 calc R . .
C2 C 1.1062(16) 0.3358(10) 1.1340(15) 0.041(3) Uani 1 1 d . . .
H2 H 1.1121 0.2866 1.1955 0.049 Uiso 1 1 calc R . .
C3 C 1.2138(16) 0.4080(11) 1.1667(15) 0.047(4) Uani 1 1 d . . .
H3 H 1.2933 0.4071 1.2497 0.057 Uiso 1 1 calc R . .
C4 C 1.2026(15) 0.4811(10) 1.0758(14) 0.038(3) Uani 1 1 d . . .
H4 H 1.2732 0.5307 1.0965 0.045 Uiso 1 1 calc R . .
C5 C 1.0840(13) 0.4791(8) 0.9529(13) 0.029(3) Uani 1 1 d . . .
C6 C 1.0610(14) 0.5519(8) 0.8431(13) 0.029(3) Uani 1 1 d . . .
C7 C 1.1654(16) 0.6225(9) 0.8447(13) 0.037(3) Uani 1 1 d . . .
H7 H 1.2558 0.6280 0.9182 0.044 Uiso 1 1 calc R . .
C8 C 1.1350(15) 0.6858(9) 0.7358(15) 0.038(3) Uani 1 1 d . . .
H8 H 1.2025 0.7355 0.7370 0.046 Uiso 1 1 calc R . .
C9 C 1.0007(17) 0.6733(10) 0.6239(15) 0.040(3) Uani 1 1 d . . .
H9 H 0.9785 0.7131 0.5481 0.048 Uiso 1 1 calc R . .
C10 C 0.9025(15) 0.5998(9) 0.6300(13) 0.029(3) Uani 1 1 d . . .
H10 H 0.8123 0.5913 0.5570 0.035 Uiso 1 1 calc R . .
C11 C 0.7926(12) 0.2629(8) 0.6380(12) 0.025(2) Uani 1 1 d . . .
C12 C 0.7743(13) 0.1623(7) 0.5879(11) 0.023(2) Uani 1 1 d . . .
C13 C 0.8941(13) 0.0987(8) 0.6304(13) 0.027(3) Uani 1 1 d . . .
C14 C 0.8915(13) 0.0118(8) 0.5631(12) 0.026(2) Uani 1 1 d . . .
C15 C 0.7531(13) -0.0126(8) 0.4581(12) 0.023(2) Uani 1 1 d . . .
C16 C 0.6222(14) 0.0462(9) 0.4230(11) 0.027(3) Uani 1 1 d . . .
C17 C 0.6385(12) 0.1343(9) 0.4883(11) 0.024(2) Uani 1 1 d . . .
C18 C 0.596(3) 0.4031(15) 0.0367(19) 0.079(6) Uani 1 1 d . . .
H18A H 0.5143 0.4490 0.0125 0.119 Uiso 1 1 calc R . .
H18B H 0.5911 0.3646 -0.0419 0.119 Uiso 1 1 calc R . .
H18C H 0.6945 0.4349 0.0664 0.119 Uiso 1 1 calc R . .
C19 C 0.4728(13) 0.0163(8) 0.3270(13) 0.028(3) Uani 1 1 d . . .
Cu1 Cu 0.80748(16) 0.42527(10) 0.74686(15) 0.0250(3) Uani 1 1 d . . .
I1 I 0.74580(10) -0.13474(5) 0.34041(9) 0.0348(2) Uani 1 1 d . . .
I2 I 1.09330(9) 0.13481(6) 0.79244(9) 0.0345(2) Uani 1 1 d . . .
I3 I 0.45697(9) 0.23372(6) 0.42074(10) 0.0400(2) Uani 1 1 d . . .
N1 N 0.9776(11) 0.4093(7) 0.9201(10) 0.030(2) Uani 1 1 d . . .
N2 N 0.9320(11) 0.5400(7) 0.7372(10) 0.025(2) Uani 1 1 d . . .
N3 N 1.0164(12) -0.0489(7) 0.5963(11) 0.032(2) Uani 1 1 d . . .
H3A H 1.0998 -0.0341 0.6602 0.038 Uiso 1 1 calc R . .
H3B H 1.0109 -0.1016 0.5531 0.038 Uiso 1 1 calc R . .
O5 O 0.6084(13) 0.4855(8) 0.3356(11) 0.059(3) Uani 1 1 d D . .
H5B H 0.6263 0.4949 0.4218 0.071 Uiso 1 1 d RD . .
H5A H 0.5244 0.5156 0.2917 0.071 Uiso 1 1 d RD . .
O6 O 0.4669(12) 0.6498(7) 0.1940(10) 0.052(3) Uani 1 1 d D . .
H6B H 0.4146 0.6973 0.2044 0.062 Uiso 1 1 d RD . .
H6A H 0.4956 0.6567 0.1227 0.062 Uiso 1 1 d RD . .
O3 O 0.7415(10) 0.2890(6) 0.7388(8) 0.0288(18) Uani 1 1 d . . .
O4 O 0.8554(11) 0.3197(6) 0.5797(10) 0.035(2) Uani 1 1 d . . .
O2 O 0.3861(9) -0.0313(6) 0.3848(9) 0.0309(19) Uani 1 1 d . . .
O7 O 0.4122(13) 0.1887(8) 0.0197(10) 0.061(3) Uani 1 1 d D . .
H7B H 0.3713 0.1595 0.0735 0.073 Uiso 1 1 d RD . .
H7A H 0.4449 0.2421 0.0534 0.073 Uiso 1 1 d RD . .
O8 O 0.5800(17) 0.3464(10) 0.1424(13) 0.074(4) Uani 1 1 d . . .
H77 H 0.5709 0.3798 0.2050 0.112 Uiso 1 1 calc R . .
O1 O 0.4324(11) 0.0340(8) 0.2040(9) 0.045(2) Uani 1 1 d . . .

loop_
_atom_site_aniso_label
_atom_site_aniso_U_11
_atom_site_aniso_U_22
_atom_site_aniso_U_33
_atom_site_aniso_U_23
_atom_site_aniso_U_13
_atom_site_aniso_U_12
C1 0.032(7) 0.034(7) 0.046(8) 0.010(6) 0.011(6) -0.002(5)
C2 0.041(8) 0.037(8) 0.045(8) 0.015(6) 0.014(7) 0.004(6)
C3 0.025(7) 0.063(10) 0.044(8) 0.013(7) -0.003(6) 0.006(7)
C4 0.027(7) 0.039(8) 0.041(8) 0.004(6) 0.000(6) -0.005(6)
C5 0.017(6) 0.029(7) 0.039(7) -0.003(5) 0.006(5) 0.003(5)
C6 0.028(6) 0.026(6) 0.036(7) -0.007(5) 0.017(5) 0.003(5)
C7 0.041(7) 0.035(8) 0.034(7) -0.005(6) 0.010(6) -0.007(6)
C8 0.036(7) 0.026(6) 0.056(9) -0.007(6) 0.019(7) -0.007(6)
C9 0.046(8) 0.031(7) 0.050(8) 0.006(6) 0.025(7) 0.010(6)
C10 0.028(6) 0.032(6) 0.028(6) 0.001(5) 0.009(5) 0.002(5)
C11 0.010(5) 0.032(6) 0.031(6) -0.007(5) 0.005(4) -0.004(4)
C12 0.024(6) 0.019(6) 0.031(6) 0.000(4) 0.015(5) 0.004(4)
C13 0.013(5) 0.028(6) 0.037(7) 0.000(5) 0.004(5) -0.005(4)
C14 0.022(6) 0.026(6) 0.032(6) 0.000(5) 0.012(5) -0.001(5)
C15 0.020(6) 0.021(6) 0.028(6) -0.004(4) 0.007(5) 0.006(4)
C16 0.028(6) 0.036(7) 0.023(6) 0.001(5) 0.017(5) -0.001(5)
C17 0.020(5) 0.029(6) 0.023(5) 0.008(5) 0.005(4) 0.008(5)
C18 0.093(16) 0.097(16) 0.056(11) 0.006(11) 0.034(11) -0.005(12)
C19 0.021(6) 0.023(6) 0.039(7) -0.008(5) 0.008(5) 0.001(5)
Cu1 0.0193(7) 0.0237(7) 0.0294(7) -0.0004(6) 0.0036(6) 0.0002(6)
I1 0.0321(4) 0.0272(4) 0.0463(5) -0.0072(4) 0.0136(4) 0.0010(3)
I2 0.0226(4) 0.0360(4) 0.0391(4) -0.0010(4) 0.0009(3) 0.0005(3)
I3 0.0252(4) 0.0321(4) 0.0552(5) -0.0038(4) 0.0012(4) 0.0084(4)
N1 0.022(5) 0.028(5) 0.039(6) 0.000(5) 0.005(4) -0.004(4)
N2 0.025(5) 0.019(5) 0.035(5) -0.001(4) 0.013(4) 0.002(4)
N3 0.025(5) 0.022(5) 0.047(6) 0.002(4) 0.009(5) 0.004(4)
O5 0.068(8) 0.055(7) 0.052(6) 0.007(5) 0.015(6) 0.012(6)
O6 0.061(7) 0.045(6) 0.058(6) -0.001(5) 0.030(6) 0.011(5)
O3 0.029(5) 0.023(4) 0.037(5) -0.004(3) 0.015(4) 0.001(3)
O4 0.039(5) 0.024(4) 0.053(6) 0.005(4) 0.028(5) 0.001(4)
O2 0.017(4) 0.036(5) 0.039(5) 0.007(4) 0.008(4) -0.004(3)
O7 0.077(8) 0.061(7) 0.048(6) -0.002(6) 0.024(6) -0.017(6)
O8 0.086(10) 0.076(10) 0.066(8) -0.002(7) 0.030(8) 0.000(8)
O1 0.039(5) 0.065(7) 0.024(5) 0.006(5) 0.000(4) -0.009(5)

loop_
_atom_type_symbol
_atom_type_description
_atom_type_scat_dispersion_real
_atom_type_scat_dispersion_imag
_atom_type_scat_source
C C 0.0033 0.0016 'International Tables Vol C Tables 4.2.6.8 and 6.1.1.4'
H H 0.0000 0.0000 'International Tables Vol C Tables 4.2.6.8 and 6.1.1.4'
N N 0.0061 0.0033 'International Tables Vol C Tables 4.2.6.8 and 6.1.1.4'
O O 0.0106 0.0060 'International Tables Vol C Tables 4.2.6.8 and 6.1.1.4'
Cu Cu 0.3201 1.2651 'International Tables Vol C Tables 4.2.6.8 and 6.1.1.4'
I I -0.4742 1.8119 'International Tables Vol C Tables 4.2.6.8 and 6.1.1.4'

loop_
_geom_angle_atom_site_label_1
_geom_angle_atom_site_label_2
_geom_angle_atom_site_label_3
_geom_angle
_geom_angle_site_symmetry_1
_geom_angle_site_symmetry_3
N1 C1 C2 121.3(13) . .
N1 C1 H1 119.4 . .
C2 C1 H1 119.4 . .
C1 C2 C3 119.9(13) . .
C1 C2 H2 120.0 . .
C3 C2 H2 120.0 . .
C4 C3 C2 119.5(13) . .
C4 C3 H3 120.2 . .
C2 C3 H3 120.2 . .
C3 C4 C5 118.4(13) . .
C3 C4 H4 120.8 . .
C5 C4 H4 120.8 . .
N1 C5 C4 122.6(12) . .
N1 C5 C6 113.2(11) . .
C4 C5 C6 124.2(11) . .
N2 C6 C7 121.9(12) . .
N2 C6 C5 114.1(11) . .
C7 C6 C5 123.9(12) . .
C6 C7 C8 119.5(12) . .
C6 C7 H7 120.2 . .
C8 C7 H7 120.2 . .
C7 C8 C9 118.8(12) . .
C7 C8 H8 120.6 . .
C9 C8 H8 120.6 . .
C10 C9 C8 117.9(13) . .
C10 C9 H9 121.1 . .
C8 C9 H9 121.1 . .
N2 C10 C9 122.6(12) . .
N2 C10 H10 118.7 . .
C9 C10 H10 118.7 . .
O4 C11 O3 121.5(11) . .
O4 C11 C12 118.1(10) . .
O3 C11 C12 120.5(10) . .
C13 C12 C17 118.6(10) . .
C13 C12 C11 121.2(10) . .
C17 C12 C11 119.9(10) . .
C12 C13 C14 121.7(10) . .
C12 C13 I2 119.6(9) . .
C14 C13 I2 118.7(8) . .
N3 C14 C13 122.3(11) . .
N3 C14 C15 120.2(11) . .
C13 C14 C15 117.5(10) . .
C16 C15 C14 122.0(10) . .
C16 C15 I1 117.8(8) . .
C14 C15 I1 120.0(8) . .
C17 C16 C15 116.6(10) . .
C17 C16 C19 121.0(10) . .
C15 C16 C19 122.3(11) . .
C12 C17 C16 122.9(10) . .
C12 C17 I3 118.3(8) . .
C16 C17 I3 118.6(8) . .
O8 C18 H18A 109.5 . .
O8 C18 H18B 109.5 . .
H18A C18 H18B 109.5 . .
O8 C18 H18C 109.5 . .
H18A C18 H18C 109.5 . .
H18B C18 H18C 109.5 . .
O1 C19 O2 122.6(11) . .
O1 C19 C16 123.5(11) . .
O2 C19 C16 113.9(10) . .
O2 Cu1 N1 160.7(4) 2_656 .
O2 Cu1 N2 96.4(4) 2_656 .
N1 Cu1 N2 80.8(4) . .
O2 Cu1 O3 94.6(3) 2_656 .
N1 Cu1 O3 93.9(4) . .
N2 Cu1 O3 160.4(4) . .
O2 Cu1 O4 91.4(3) 2_656 .
N1 Cu1 O4 107.8(4) . .
N2 Cu1 O4 104.0(4) . .
O3 Cu1 O4 59.5(3) . .
C5 N1 C1 118.2(11) . .
C5 N1 Cu1 116.2(8) . .
C1 N1 Cu1 125.5(9) . .
C6 N2 C10 119.1(10) . .
C6 N2 Cu1 115.4(8) . .
C10 N2 Cu1 125.3(8) . .
C14 N3 H3A 120.0 . .
C14 N3 H3B 120.0 . .
H3A N3 H3B 120.0 . .
H5B O5 H5A 108.5 . .
H6B O6 H6A 110.2 . .
C11 O3 Cu1 97.5(7) . .
C11 O4 Cu1 81.5(7) . .
C19 O2 Cu1 112.8(7) . 2_646
H7B O7 H7A 109.7 . .
C18 O8 H77 109.5 . .

loop_
_geom_bond_atom_site_label_1
_geom_bond_atom_site_label_2
_geom_bond_distance
_geom_bond_site_symmetry_2
C1 N1 1.364(16) .
C1 C2 1.37(2) .
C1 H1 0.9300 .
C2 C3 1.38(2) .
C2 H2 0.9300 .
C3 C4 1.37(2) .
C3 H3 0.9300 .
C4 C5 1.381(18) .
C4 H4 0.9300 .
C5 N1 1.350(15) .
C5 C6 1.491(18) .
C6 N2 1.338(15) .
C6 C7 1.372(18) .
C7 C8 1.390(19) .
C7 H7 0.9300 .
C8 C9 1.40(2) .
C8 H8 0.9300 .
C9 C10 1.383(19) .
C9 H9 0.9300 .
C10 N2 1.345(15) .
C10 H10 0.9300 .
C11 O4 1.238(14) .
C11 O3 1.305(14) .
C11 C12 1.506(16) .
C12 C13 1.374(16) .
C12 C17 1.394(16) .
C13 C14 1.407(16) .
C13 I2 2.105(11) .
C14 N3 1.377(15) .
C14 C15 1.421(16) .
C15 C16 1.402(16) .
C15 I1 2.096(11) .
C16 C17 1.401(17) .
C16 C19 1.470(16) .
C17 I3 2.114(11) .
C18 O8 1.39(2) .
C18 H18A 0.9600 .
C18 H18B 0.9600 .
C18 H18C 0.9600 .
C19 O1 1.223(15) .
C19 O2 1.305(14) .
Cu1 O2 1.954(8) 2_656
Cu1 N1 1.973(10) .
Cu1 N2 1.997(10) .
Cu1 O3 2.014(8) .
Cu1 O4 2.407(9) .
N3 H3A 0.8600 .
N3 H3B 0.8600 .
O5 H5B 0.8565 .
O5 H5A 0.8673 .
O6 H6B 0.8478 .
O6 H6A 0.8503 .
O2 Cu1 1.954(8) 2_646
O7 H7B 0.8582 .
O7 H7A 0.8457 .
O8 H77 0.8200 .

loop_
_geom_hbond_atom_site_label_D
_geom_hbond_atom_site_label_H
_geom_hbond_atom_site_label_A
_geom_hbond_distance_DH
_geom_hbond_distance_HA
_geom_hbond_distance_DA
_geom_hbond_angle_DHA
_geom_hbond_site_symmetry_A
N3 H3A O5 0.86 2.64 3.290(15) 132.8 2_746
N3 H3A I2 0.86 2.76 3.227(11) 116.0 .
N3 H3B O4 0.86 2.36 3.053(13) 138.3 2_746
N3 H3B I1 0.86 2.74 3.225(11) 117.0 .
O8 H77 O5 0.82 1.96 2.745(17) 158.8 .
O6 H6B O3 0.85 2.13 2.952(13) 164.2 2_656
O6 H6A O7 0.85 1.94 2.782(15) 169.6 2_655
O5 H5A O6 0.87 2.13 2.830(15) 136.8 .
O5 H5B O2 0.86 2.05 2.855(14) 156.4 2_656
O7 H7B O1 0.86 2.19 2.858(14) 134.7 .
O7 H7A O8 0.85 1.96 2.775(18) 162.8 .
